data_7157282
loop_
_publ_author_name
'Brun, Elodie'
'Zhang, Ke-Feng'
'Gu\'en\'ee, Laure'
'Lacour, J\'er\^ome'

_publ_section_title
;
 Photo-induced thiol-ene reactions for late-stage functionalization of
 unsaturated polyether macrocycles: regio and diastereoselective access to
 macrocyclic dithiol derivatives.
;
_journal_issue 2
_journal_name_full 'Organic &amp; biomolecular chemistry'
_journal_page_first 250
_journal_page_last 254
_journal_paper_doi 10.1039/c9ob02375e
_journal_volume 18
_journal_year 2020
_chemical_formula_moiety 'C32 H34 F12 N2 O8 S2'
_chemical_formula_sum 'C32 H34 F12 N2 O8 S2'
_chemical_formula_weight 866.73
_space_group_crystal_system monoclinic
_space_group_IT_number 15
_space_group_name_Hall '-C 2yc'
_space_group_name_H-M_alt 'C 1 2/c 1'
_atom_sites_solution_hydrogens geom
_atom_sites_solution_primary direct
_atom_sites_solution_secondary difmap
_audit_creation_date 2016-09-16
_audit_creation_method
;
Olex2 1.2
(compiled 2016.09.09 svn.r3337 for OlexSys, GUI svn.r5227)
;
_audit_update_record
;
2019-09-09 deposited with the CCDC.	2019-11-27 downloaded from the CCDC.
;
_cell_angle_alpha 90
_cell_angle_beta 121.245(3)
_cell_angle_gamma 90
_cell_formula_units_Z 4
_cell_length_a 18.2004(5)
_cell_length_b 12.6594(2)
_cell_length_c 19.4388(5)
_cell_measurement_reflns_used 4064
_cell_measurement_temperature 180(2)
_cell_measurement_theta_max 73.5800
_cell_measurement_theta_min 4.3770
_cell_volume 3829.2(2)
_computing_cell_refinement 'CrysAlisPro 1.171.38.43d (Rigaku OD, 2015)'
_computing_data_collection 'CrysAlisPro 1.171.38.43d (Rigaku OD, 2015)'
_computing_data_reduction 'CrysAlisPro 1.171.38.43d (Rigaku OD, 2015)'
_computing_molecular_graphics 'Olex2 (Dolomanov et al., 2009)'
_computing_publication_material 'Olex2 (Dolomanov et al., 2009)'
_computing_structure_refinement 'ShelXL (Sheldrick, 2015)'
_computing_structure_solution 'ShelXS (Sheldrick, 2015)'
_diffrn_ambient_temperature 180.15
_diffrn_detector 'CCD plate'
_diffrn_detector_area_resol_mean 10.4679
_diffrn_detector_type Atlas
_diffrn_measured_fraction_theta_full 0.999
_diffrn_measured_fraction_theta_max 0.974
_diffrn_measurement_details
;
List of Runs (angles in degrees, time in seconds):

  # Type    Start    End  Width  t~exp~   \w     \q     \k     \f   Frames
#--------------------------------------------------------------------------
  1  \w     34.00 113.00   1.00    8.00    --  110.40-111.00  30.00   79
  2  \w     68.00 131.00   1.00    8.00    --  110.40 -77.00  30.00   63
  3  \w     81.00 167.00   1.00    8.00    --  110.40  45.00  60.00   86
  4  \w    104.00 167.00   1.00    8.00    --  110.40 111.00   0.00   63
  5  \w    106.00 169.00   1.00    8.00    --  110.40  61.00 120.00   63
  6  \w     80.00 178.00   1.00    8.00    --  110.40  77.00  90.00   98
  7  \w     66.00 103.00   1.00    2.00    --   37.56 178.00 120.00   37
  8  \w   -115.00  -6.00   1.00    2.00    --  -37.56 -57.00  60.00  109
  9  \w   -115.00  -8.00   1.00    2.00    --  -37.56 -57.00-180.00  107
;
_diffrn_measurement_device 'four-circle diffractometer'
_diffrn_measurement_device_type 'SuperNova, Dual, Cu at zero, Atlas'
_diffrn_measurement_method '\w scans'
_diffrn_orient_matrix_type 'CrysAlisPro convention (1999,Acta A55,543-557)'
_diffrn_orient_matrix_UB_11 0.0416272000
_diffrn_orient_matrix_UB_12 -0.0317370000
_diffrn_orient_matrix_UB_13 -0.0486990000
_diffrn_orient_matrix_UB_21 -0.0589408000
_diffrn_orient_matrix_UB_22 -0.0975302000
_diffrn_orient_matrix_UB_23 -0.0323584000
_diffrn_orient_matrix_UB_31 -0.0678032000
_diffrn_orient_matrix_UB_32 0.0654125000
_diffrn_orient_matrix_UB_33 -0.0719261000
_diffrn_radiation_monochromator mirror
_diffrn_radiation_probe x-ray
_diffrn_radiation_type CuK\a
_diffrn_radiation_wavelength 1.54184
_diffrn_reflns_av_R_equivalents 0.0128
_diffrn_reflns_av_unetI/netI 0.0169
_diffrn_reflns_Laue_measured_fraction_full 0.999
_diffrn_reflns_Laue_measured_fraction_max 0.974
_diffrn_reflns_limit_h_max 22
_diffrn_reflns_limit_h_min -20
_diffrn_reflns_limit_k_max 15
_diffrn_reflns_limit_k_min -10
_diffrn_reflns_limit_l_max 23
_diffrn_reflns_limit_l_min -24
_diffrn_reflns_number 6955
_diffrn_reflns_point_group_measured_fraction_full 0.999
_diffrn_reflns_point_group_measured_fraction_max 0.974
_diffrn_reflns_theta_full 67.500
_diffrn_reflns_theta_max 73.513
_diffrn_reflns_theta_min 4.417
_diffrn_source 'micro-focus sealed X-ray tube'
_diffrn_source_type 'SuperNova (Cu) X-ray Source'
_exptl_absorpt_coefficient_mu 2.256
_exptl_absorpt_correction_T_max 0.730
_exptl_absorpt_correction_T_min 0.597
_exptl_absorpt_correction_type analytical
_exptl_absorpt_process_details
;
CrysAlisPro 1.171.38.43d (Rigaku Oxford Diffraction, 2015)
Analytical numeric absorption correction using a multifaceted crystal
			model based on expressions derived by R.C. Clark & J.S. Reid.
(Clark, R. C. & Reid, J. S. (1995). Acta Cryst. A51, 887-897)
Empirical absorption correction using spherical harmonics,
 implemented in SCALE3 ABSPACK scaling algorithm.
;
_exptl_crystal_colour colourless
_exptl_crystal_colour_primary colourless
_exptl_crystal_density_diffrn 1.503
_exptl_crystal_description prism
_exptl_crystal_F_000 1776
_exptl_crystal_size_max 0.306
_exptl_crystal_size_mid 0.253
_exptl_crystal_size_min 0.197
_refine_diff_density_max 0.678
_refine_diff_density_min -0.472
_refine_diff_density_rms 0.058
_refine_ls_extinction_method none
_refine_ls_goodness_of_fit_ref 1.053
_refine_ls_hydrogen_treatment constr
_refine_ls_matrix_type full
_refine_ls_number_parameters 310
_refine_ls_number_reflns 3759
_refine_ls_number_restraints 36
_refine_ls_restrained_S_all 1.051
_refine_ls_R_factor_all 0.0630
_refine_ls_R_factor_gt 0.0584
_refine_ls_shift/su_max 0.001
_refine_ls_shift/su_mean 0.000
_refine_ls_structure_factor_coef Fsqd
_refine_ls_weighting_details 'w=1/[\s^2^(Fo^2^)+(0.1250P)^2^+2.5050P] where P=(Fo^2^+2Fc^2^)/3'
_refine_ls_weighting_scheme calc
_refine_ls_wR_factor_gt 0.1835
_refine_ls_wR_factor_ref 0.1915
_reflns_Friedel_coverage 0.000
_reflns_number_gt 3328
_reflns_number_total 3759
_reflns_threshold_expression 'I > 2\s(I)'
_cod_data_source_file c9ob02375e2.cif
_cod_data_source_block C2_cis_4
_cod_depositor_comments 'Adding full bibliography for 7157282--7157285.cif.'
_cod_original_cell_volume 3829.20(19)
_cod_database_code 7157282
_shelxl_version_number 2013-4
_chemical_oxdiff_formula 'C32 H34 F12 N2 O8 S2'
_shelx_space_group_comment
;
The symmetry employed for this shelxl refinement is uniquely defined
by the following loop, which should always be used as a source of
symmetry information in preference to the above space-group names.
They are only intended as comments.
;
_reflns_odcompleteness_completeness 99.83
_reflns_odcompleteness_iscentric 1
_reflns_odcompleteness_theta 67.29
_olex2_refinement_description
;
1. Fixed Uiso
 At 1.2 times of:
  All C(H) groups, All C(H,H) groups, All N(H) groups, All S(H) groups
2. Uiso/Uaniso restraints and constraints
F4A \\sim F4B: within 2A with sigma of 0.04 and sigma for terminal atoms of 0.08
F5A \\sim F5B: within 2A with sigma of 0.04 and sigma for terminal atoms of 0.08
F6A \\sim F6B: within 2A with sigma of 0.04 and sigma for terminal atoms of 0.08
F1B \\sim F1A: within 2A with sigma of 0.04 and sigma for terminal atoms of 0.08
F2B \\sim F2A: within 2A with sigma of 0.04 and sigma for terminal atoms of 0.08
F3B \\sim F3A: within 2A with sigma of 0.04 and sigma for terminal atoms of 0.08
3. Others
 Sof(F4B)=Sof(F5B)=Sof(F6B)=1-FVAR(1)
 Sof(F4A)=Sof(F5A)=Sof(F6A)=FVAR(1)
 Sof(F1B)=Sof(F2B)=Sof(F3B)=1-FVAR(2)
 Sof(F1A)=Sof(F2A)=Sof(F3A)=FVAR(2)
4.a Ternary CH refined with riding coordinates:
 C4(H4), C6(H6)
4.b Secondary CH2 refined with riding coordinates:
 C1(H1B,H1C), C2(H2A,H2B), C3(H3A,H3B), C5(H5A,H5B), C7(H7A,H7B)
4.c Aromatic/amide H refined with riding coordinates:
 N1(H1A), C10(H10), C12(H12), C14(H14)
4.d Idealised tetrahedral OH refined as rotating group:
 S1(H1)
;
_olex2_submission_special_instructions 'No special instructions were received'
_oxdiff_exptl_absorpt_empirical_details
;
Empirical correction (ABSPACK) includes:
- Absorption correction using spherical harmonics
- Frame scaling
;
_oxdiff_exptl_absorpt_empirical_full_max 1.274
_oxdiff_exptl_absorpt_empirical_full_min 0.782

loop_
_space_group_symop_operation_xyz
'x, y, z'
'-x, y, -z+1/2'
'x+1/2, y+1/2, z'
'-x+1/2, y+1/2, -z+1/2'
'-x, -y, -z'
'x, -y, z-1/2'
'-x+1/2, -y+1/2, -z'
'x+1/2, -y+1/2, z-1/2'

loop_
_atom_site_label
_atom_site_type_symbol
_atom_site_fract_x
_atom_site_fract_y
_atom_site_fract_z
_atom_site_U_iso_or_equiv
_atom_site_adp_type
_atom_site_occupancy
_atom_site_site_symmetry_order
_atom_site_calc_flag
_atom_site_refinement_flags_posn
_atom_site_refinement_flags_adp
_atom_site_refinement_flags_occupancy
_atom_site_disorder_assembly
_atom_site_disorder_group
S1 S 0.33676(4) 0.17748(6) 0.36799(3) 0.0643(3) Uani 1 1 d . . . . .
H1 H 0.2912 0.1196 0.3784 0.077 Uiso 1 1 calc GR . . . .
F1A F 0.3680(6) 0.5303(10) 0.8866(7) 0.101(4) Uani 0.421(13) 1 d . U P A 1
F2A F 0.4382(14) 0.3942(8) 0.9117(5) 0.156(8) Uani 0.421(13) 1 d . U P A 1
F3A F 0.4939(4) 0.5467(14) 0.9215(5) 0.125(5) Uani 0.421(13) 1 d . U P A 1
F1B F 0.3793(6) 0.5499(6) 0.8927(5) 0.109(3) Uani 0.579(13) 1 d . U P A 2
F2B F 0.3689(6) 0.3882(5) 0.8849(4) 0.1005(19) Uani 0.579(13) 1 d . U P A 2
F3B F 0.4926(3) 0.4521(8) 0.9283(3) 0.101(3) Uani 0.579(13) 1 d . U P A 2
F4A F 0.4195(6) 0.7334(8) 0.6590(9) 0.161(6) Uani 0.495(17) 1 d . U P B 1
F5A F 0.3299(11) 0.6610(5) 0.5524(4) 0.123(5) Uani 0.495(17) 1 d . U P B 1
F6A F 0.2916(8) 0.7269(8) 0.6272(9) 0.133(5) Uani 0.495(17) 1 d . U P B 1
F4B F 0.3952(12) 0.6817(7) 0.5982(12) 0.163(6) Uani 0.505(17) 1 d . U P B 2
F5B F 0.2664(8) 0.6668(7) 0.5661(8) 0.167(6) Uani 0.505(17) 1 d . U P B 2
F6B F 0.3527(15) 0.7517(5) 0.6672(7) 0.169(8) Uani 0.505(17) 1 d . U P B 2
O1 O 0.65523(12) 0.11605(17) 0.76903(11) 0.0682(5) Uani 1 1 d . . . . .
O2 O 0.52493(10) 0.16606(14) 0.60411(10) 0.0582(4) Uani 1 1 d . . . . .
O3 O 0.39960(11) 0.08091(12) 0.62098(9) 0.0547(4) Uani 1 1 d . . . . .
O4 O 0.33349(11) 0.32545(12) 0.51466(9) 0.0522(4) Uani 1 1 d . . . . .
N1 N 0.38807(11) 0.28311(13) 0.64696(10) 0.0449(4) Uani 1 1 d . . . . .
H1A H 0.4083 0.2298 0.6809 0.054 Uiso 1 1 calc R . . . .
C1 C 0.6498(2) 0.0132(2) 0.79617(17) 0.0717(8) Uani 1 1 d . . . . .
H1B H 0.6913 -0.0351 0.7940 0.086 Uiso 1 1 calc R . . . .
H1C H 0.5912 -0.0160 0.7617 0.086 Uiso 1 1 calc R . . . .
C2 C 0.66822(18) 0.1196(3) 0.70330(18) 0.0780(9) Uani 1 1 d . . . . .
H2A H 0.7158 0.0712 0.7143 0.094 Uiso 1 1 calc R . . . .
H2B H 0.6860 0.1920 0.6989 0.094 Uiso 1 1 calc R . . . .
C3 C 0.59107(19) 0.0901(3) 0.62519(16) 0.0756(9) Uani 1 1 d . . . . .
H3A H 0.6059 0.0873 0.5829 0.091 Uiso 1 1 calc R . . . .
H3B H 0.5707 0.0193 0.6295 0.091 Uiso 1 1 calc R . . . .
C4 C 0.44636(15) 0.13663(19) 0.53405(13) 0.0521(5) Uani 1 1 d . . . . .
H4 H 0.4506 0.0606 0.5227 0.063 Uiso 1 1 calc R . . . .
C5 C 0.43552(16) 0.2015(2) 0.46349(14) 0.0579(6) Uani 1 1 d . . . . .
H5A H 0.4848 0.1867 0.4567 0.070 Uiso 1 1 calc R . . . .
H5B H 0.4379 0.2773 0.4770 0.070 Uiso 1 1 calc R . . . .
C6 C 0.37572(14) 0.14690(16) 0.55356(12) 0.0478(5) Uani 1 1 d . . . . .
H6 H 0.3206 0.1202 0.5068 0.057 Uiso 1 1 calc R . . . .
C7 C 0.32981(19) 0.02441(19) 0.61897(16) 0.0641(7) Uani 1 1 d . . . . .
H7A H 0.3233 -0.0461 0.5944 0.077 Uiso 1 1 calc R . . . .
H7B H 0.2754 0.0638 0.5865 0.077 Uiso 1 1 calc R . . . .
C8 C 0.36344(13) 0.26134(16) 0.56969(12) 0.0438(4) Uani 1 1 d . . . . .
C9 C 0.38492(13) 0.38126(16) 0.67902(12) 0.0433(4) Uani 1 1 d . . . . .
C10 C 0.40024(13) 0.38190(18) 0.75695(13) 0.0487(5) Uani 1 1 d . . . . .
H10 H 0.4117 0.3176 0.7860 0.058 Uiso 1 1 calc R . . . .
C11 C 0.39880(16) 0.4764(2) 0.79200(14) 0.0577(6) Uani 1 1 d . . . . .
C12 C 0.38320(17) 0.5710(2) 0.75127(16) 0.0627(6) Uani 1 1 d . . . . .
H12 H 0.3829 0.6357 0.7759 0.075 Uiso 1 1 calc R . . . .
C13 C 0.36804(17) 0.56933(19) 0.67380(16) 0.0595(6) Uani 1 1 d . . . . .
C14 C 0.36863(16) 0.47583(17) 0.63691(14) 0.0516(5) Uani 1 1 d . . . . .
H14 H 0.3581 0.4763 0.5836 0.062 Uiso 1 1 calc R . . . .
C15 C 0.4162(2) 0.4746(3) 0.87636(17) 0.0836(11) Uani 1 1 d . . . . .
C16 C 0.3498(3) 0.6705(2) 0.6283(2) 0.0892(11) Uani 1 1 d . . . . .

loop_
_atom_site_aniso_label
_atom_site_aniso_U_11
_atom_site_aniso_U_22
_atom_site_aniso_U_33
_atom_site_aniso_U_23
_atom_site_aniso_U_13
_atom_site_aniso_U_12
S1 0.0645(4) 0.0739(5) 0.0406(3) -0.0083(2) 0.0175(3) 0.0089(3)
F1A 0.077(4) 0.179(10) 0.066(4) 0.020(5) 0.050(3) 0.028(5)
F2A 0.30(2) 0.099(6) 0.064(5) 0.042(4) 0.089(9) 0.115(9)
F3A 0.088(4) 0.224(13) 0.057(3) -0.063(6) 0.033(3) -0.035(5)
F1B 0.176(7) 0.079(3) 0.072(3) 0.001(2) 0.064(4) 0.064(3)
F2B 0.148(5) 0.104(3) 0.077(3) 0.013(2) 0.078(3) 0.017(3)
F3B 0.072(2) 0.164(8) 0.0459(19) 0.017(3) 0.0147(17) 0.031(3)
F4A 0.149(6) 0.074(5) 0.206(11) 0.042(6) 0.054(6) -0.030(4)
F5A 0.232(13) 0.051(3) 0.079(4) 0.019(2) 0.075(5) 0.020(4)
F6A 0.158(8) 0.075(6) 0.200(13) 0.061(7) 0.116(8) 0.066(5)
F4B 0.275(15) 0.078(5) 0.226(15) 0.052(8) 0.194(14) 0.019(7)
F5B 0.196(9) 0.093(6) 0.134(8) 0.064(5) 0.032(7) 0.048(5)
F6B 0.35(2) 0.037(2) 0.147(8) -0.001(3) 0.152(12) 0.016(7)
O1 0.0635(10) 0.0811(13) 0.0480(9) -0.0041(8) 0.0205(8) 0.0156(9)
O2 0.0487(8) 0.0659(10) 0.0446(8) -0.0099(7) 0.0134(7) 0.0115(7)
O3 0.0584(9) 0.0425(8) 0.0459(8) 0.0067(6) 0.0149(7) 0.0050(6)
O4 0.0663(10) 0.0450(8) 0.0420(8) 0.0063(6) 0.0257(7) 0.0099(7)
N1 0.0529(9) 0.0369(8) 0.0405(9) 0.0035(6) 0.0211(8) 0.0034(7)
C1 0.0688(16) 0.0633(15) 0.0611(16) -0.0239(12) 0.0183(13) 0.0037(12)
C2 0.0566(15) 0.109(2) 0.0587(15) -0.0144(15) 0.0232(13) 0.0153(15)
C3 0.0630(15) 0.099(2) 0.0516(14) -0.0142(14) 0.0206(12) 0.0283(15)
C4 0.0518(11) 0.0504(11) 0.0411(11) -0.0092(9) 0.0149(9) 0.0067(9)
C5 0.0520(12) 0.0716(15) 0.0438(11) -0.0078(10) 0.0203(10) 0.0045(10)
C6 0.0515(11) 0.0392(10) 0.0388(10) -0.0002(8) 0.0136(9) 0.0030(8)
C7 0.0727(16) 0.0426(11) 0.0563(14) 0.0036(9) 0.0189(12) -0.0123(10)
C8 0.0457(10) 0.0401(10) 0.0425(10) 0.0006(8) 0.0206(8) 0.0031(8)
C9 0.0428(10) 0.0403(10) 0.0427(10) -0.0006(8) 0.0193(8) 0.0027(7)
C10 0.0451(10) 0.0519(12) 0.0409(11) 0.0029(9) 0.0165(9) 0.0095(8)
C11 0.0538(12) 0.0628(14) 0.0416(11) -0.0024(10) 0.0143(9) 0.0181(10)
C12 0.0647(14) 0.0532(13) 0.0564(14) -0.0088(10) 0.0217(11) 0.0139(11)
C13 0.0694(15) 0.0428(12) 0.0612(14) -0.0003(10) 0.0302(12) 0.0066(10)
C14 0.0628(13) 0.0425(11) 0.0505(12) 0.0003(9) 0.0301(10) 0.0018(9)
C15 0.094(2) 0.095(2) 0.0460(14) -0.0021(14) 0.0249(14) 0.0440(19)
C16 0.141(3) 0.0452(15) 0.085(2) 0.0045(14) 0.061(3) 0.0116(17)

loop_
_atom_type_symbol
_atom_type_description
_atom_type_scat_dispersion_real
_atom_type_scat_dispersion_imag
_atom_type_scat_source
C C 0.0181 0.0091 'International Tables Vol C Tables 4.2.6.8 and 6.1.1.4'
H H 0.0000 0.0000 'International Tables Vol C Tables 4.2.6.8 and 6.1.1.4'
F F 0.0727 0.0534 'International Tables Vol C Tables 4.2.6.8 and 6.1.1.4'
N N 0.0311 0.0180 'International Tables Vol C Tables 4.2.6.8 and 6.1.1.4'
O O 0.0492 0.0322 'International Tables Vol C Tables 4.2.6.8 and 6.1.1.4'
S S 0.3331 0.5567 'International Tables Vol C Tables 4.2.6.8 and 6.1.1.4'

loop_
_exptl_crystal_face_index_h
_exptl_crystal_face_index_k
_exptl_crystal_face_index_l
_exptl_crystal_face_perp_dist
0 0 1 0.1433
2 -5 -2 0.1138
-2 5 2 0.1138
4 3 -5 0.0998
-4 -3 5 0.0998
-1 0 1 0.0607
-2 0 -1 0.1102
4 -1 1 0.1474
5 -2 -4 0.1146
-5 2 4 0.0906
0 0 -1 0.1205
5 5 -3 0.1228

loop_
_geom_angle_atom_site_label_1
_geom_angle_atom_site_label_2
_geom_angle_atom_site_label_3
_geom_angle
_geom_angle_site_symmetry_1
_geom_angle_site_symmetry_3
C5 S1 H1 109.5 . .
C2 O1 C1 116.0(2) . .
C4 O2 C3 112.26(19) . .
C6 O3 C7 115.08(18) . .
C8 N1 H1A 116.4 . .
C8 N1 C9 127.29(18) . .
C9 N1 H1A 116.4 . .
O1 C1 H1B 110.3 . .
O1 C1 H1C 110.3 . .
O1 C1 C7 107.2(2) . 2_656
H1B C1 H1C 108.5 . .
C7 C1 H1B 110.3 2_656 .
C7 C1 H1C 110.3 2_656 .
O1 C2 H2A 108.8 . .
O1 C2 H2B 108.8 . .
O1 C2 C3 113.8(3) . .
H2A C2 H2B 107.7 . .
C3 C2 H2A 108.8 . .
C3 C2 H2B 108.8 . .
O2 C3 C2 109.5(2) . .
O2 C3 H3A 109.8 . .
O2 C3 H3B 109.8 . .
C2 C3 H3A 109.8 . .
C2 C3 H3B 109.8 . .
H3A C3 H3B 108.2 . .
O2 C4 H4 108.0 . .
O2 C4 C5 108.6(2) . .
O2 C4 C6 107.38(17) . .
C5 C4 H4 108.0 . .
C5 C4 C6 116.56(19) . .
C6 C4 H4 108.0 . .
S1 C5 H5A 108.4 . .
S1 C5 H5B 108.4 . .
C4 C5 S1 115.32(18) . .
C4 C5 H5A 108.4 . .
C4 C5 H5B 108.4 . .
H5A C5 H5B 107.5 . .
O3 C6 C4 106.62(17) . .
O3 C6 H6 108.8 . .
O3 C6 C8 112.16(17) . .
C4 C6 H6 108.8 . .
C4 C6 C8 111.44(19) . .
C8 C6 H6 108.8 . .
O3 C7 C1 107.8(2) . 2_656
O3 C7 H7A 110.1 . .
O3 C7 H7B 110.1 . .
C1 C7 H7A 110.1 2_656 .
C1 C7 H7B 110.1 2_656 .
H7A C7 H7B 108.5 . .
O4 C8 N1 125.17(19) . .
O4 C8 C6 119.84(19) . .
N1 C8 C6 114.98(17) . .
C10 C9 N1 117.20(19) . .
C10 C9 C14 119.8(2) . .
C14 C9 N1 123.02(19) . .
C9 C10 H10 120.1 . .
C11 C10 C9 119.8(2) . .
C11 C10 H10 120.1 . .
C10 C11 C15 118.5(2) . .
C12 C11 C10 121.2(2) . .
C12 C11 C15 120.3(2) . .
C11 C12 H12 120.8 . .
C11 C12 C13 118.5(2) . .
C13 C12 H12 120.8 . .
C12 C13 C14 121.7(2) . .
C12 C13 C16 119.3(2) . .
C14 C13 C16 119.0(2) . .
C9 C14 H14 120.5 . .
C13 C14 C9 119.1(2) . .
C13 C14 H14 120.5 . .
F1A C15 F3A 95.2(7) . .
F1A C15 C11 114.1(6) . .
F2A C15 F1A 117.4(9) . .
F2A C15 F3A 104.5(9) . .
F2A C15 C11 117.9(4) . .
F1B C15 F2B 96.4(5) . .
F1B C15 C11 114.5(5) . .
F2B C15 C11 109.6(3) . .
F3B C15 F1B 117.8(6) . .
F3B C15 F2B 102.2(4) . .
F3B C15 C11 113.7(3) . .
C11 C15 F3A 103.2(4) . .
F4A C16 C13 112.0(5) . .
F5A C16 F4A 101.3(8) . .
F5A C16 C13 115.4(3) . .
F6A C16 F4A 105.1(6) . .
F6A C16 F5A 106.8(7) . .
F6A C16 C13 114.8(5) . .
F4B C16 F5B 107.0(8) . .
F4B C16 F6B 110.9(8) . .
F4B C16 C13 112.2(5) . .
F5B C16 C13 107.4(5) . .
F6B C16 F5B 104.0(8) . .
F6B C16 C13 114.6(5) . .

loop_
_geom_bond_atom_site_label_1
_geom_bond_atom_site_label_2
_geom_bond_distance
_geom_bond_site_symmetry_2
S1 H1 1.2000 .
S1 C5 1.819(2) .
F1A C15 1.220(9) .
F2A C15 1.176(8) .
F3A C15 1.522(10) .
F1B C15 1.298(6) .
F2B C15 1.454(7) .
F3B C15 1.256(5) .
F4A C16 1.348(8) .
F5A C16 1.330(8) .
F6A C16 1.268(8) .
F4B C16 1.245(10) .
F5B C16 1.365(10) .
F6B C16 1.260(7) .
O1 C1 1.428(4) .
O1 C2 1.415(4) .
O2 C3 1.425(3) .
O2 C4 1.421(3) .
O3 C6 1.419(3) .
O3 C7 1.441(3) .
O4 C8 1.223(3) .
N1 H1A 0.8800 .
N1 C8 1.354(3) .
N1 C9 1.404(3) .
C1 H1B 0.9900 .
C1 H1C 0.9900 .
C1 C7 1.498(4) 2_656
C2 H2A 0.9900 .
C2 H2B 0.9900 .
C2 C3 1.485(4) .
C3 H3A 0.9900 .
C3 H3B 0.9900 .
C4 H4 1.0000 .
C4 C5 1.521(4) .
C4 C6 1.523(3) .
C5 H5A 0.9900 .
C5 H5B 0.9900 .
C6 H6 1.0000 .
C6 C8 1.523(3) .
C7 C1 1.498(4) 2_656
C7 H7A 0.9900 .
C7 H7B 0.9900 .
C9 C10 1.391(3) .
C9 C14 1.393(3) .
C10 H10 0.9500 .
C10 C11 1.384(3) .
C11 C12 1.381(4) .
C11 C15 1.500(4) .
C12 H12 0.9500 .
C12 C13 1.383(4) .
C13 C14 1.387(3) .
C13 C16 1.493(4) .
C14 H14 0.9500 .

loop_
_geom_hbond_atom_site_label_D
_geom_hbond_atom_site_label_H
_geom_hbond_atom_site_label_A
_geom_hbond_distance_DH
_geom_hbond_distance_HA
_geom_hbond_distance_DA
_geom_hbond_angle_DHA
C14 H14 O4 0.95 2.24 2.847(3) 120.8

loop_
_exptl_oxdiff_crystal_face_indexfrac_h
_exptl_oxdiff_crystal_face_indexfrac_k
_exptl_oxdiff_crystal_face_indexfrac_l
_exptl_oxdiff_crystal_face_x
_exptl_oxdiff_crystal_face_y
_exptl_oxdiff_crystal_face_z
0.0003 0.0005 0.9991 -0.0487 -0.0324 -0.0718
2.0002 -4.9974 -1.9926 0.3389 0.4340 -0.3192
-2.0002 4.9974 1.9926 -0.3389 -0.4340 0.3192
3.9967 2.9955 -4.9999 0.3148 -0.3659 0.2846
-3.9967 -2.9955 4.9999 -0.3148 0.3659 -0.2846
-0.9994 0.0005 0.9993 -0.0903 0.0265 -0.0041
-1.9998 -0.0005 -0.9986 -0.0346 0.1502 0.2074
3.9995 -0.9989 0.9994 0.1495 -0.1707 -0.4084
4.9980 -2.0005 -3.9951 0.4661 0.0298 -0.1824
-4.9980 2.0005 3.9951 -0.4661 -0.0298 0.1824
-0.0003 -0.0005 -0.9991 0.0487 0.0324 0.0718
4.9965 4.9950 -3.0044 0.1958 -0.6844 0.2041
